data_4035424
loop_
_publ_author_name
'Huang, Jian'
'Hong, Mao'
'Wang, Chuan-Chuan'
'Kramer, S\/oren'
'Lin, Guo-Qiang'
'Sun, Xing-Wen'

_publ_section_title
;
 Asymmetric Synthesis of Chiral Spiroketal Bisphosphine Ligands and Their
 Application in Enantioselective Olefin Hydrogenation.
;
_journal_issue 20
_journal_name_full 'The Journal of organic chemistry'
_journal_page_first 12838
_journal_page_last 12846
_journal_paper_doi 10.1021/acs.joc.8b01693
_journal_volume 83
_journal_year 2018
_chemical_formula_sum 'C41 H34 O2 P2'
_chemical_formula_weight 620.62
_space_group_crystal_system monoclinic
_space_group_IT_number 4
_space_group_name_Hall 'P 2yb'
_space_group_name_H-M_alt 'P 1 21 1'
_atom_sites_solution_hydrogens geom
_audit_creation_method SHELXL-2014/7
_cell_angle_alpha 90
_cell_angle_beta 105.650(3)
_cell_angle_gamma 90
_cell_formula_units_Z 4
_cell_length_a 10.2427(17)
_cell_length_b 27.713(5)
_cell_length_c 12.453(2)
_cell_measurement_reflns_used 3486
_cell_measurement_temperature 296(2)
_cell_measurement_theta_max 19.74
_cell_measurement_theta_min 2.19
_cell_volume 3403.8(10)
_computing_cell_refinement 'Bruker SAINT'
_computing_data_collection 'Bruker APEX2'
_computing_data_reduction 'Bruker SAINT'
_computing_molecular_graphics 'Bruker SHELXTL'
_computing_publication_material 'Bruker SHELXTL'
_computing_structure_refinement 'SHELXL-2014/7 (Sheldrick, 2014)'
_computing_structure_solution 'SHELXS-97 (Sheldrick, 2008)'
_diffrn_ambient_temperature 296(2)
_diffrn_measured_fraction_theta_full 0.996
_diffrn_measured_fraction_theta_max 0.991
_diffrn_measurement_device_type 'Bruker APEX-II CCD'
_diffrn_measurement_method '\f and \w scans'
_diffrn_radiation_type MoK\a
_diffrn_radiation_wavelength 0.71073
_diffrn_reflns_av_R_equivalents 0.0653
_diffrn_reflns_av_unetI/netI 0.1020
_diffrn_reflns_Laue_measured_fraction_full 0.996
_diffrn_reflns_Laue_measured_fraction_max 0.991
_diffrn_reflns_limit_h_max 12
_diffrn_reflns_limit_h_min -13
_diffrn_reflns_limit_k_max 35
_diffrn_reflns_limit_k_min -25
_diffrn_reflns_limit_l_max 16
_diffrn_reflns_limit_l_min -16
_diffrn_reflns_number 24791
_diffrn_reflns_point_group_measured_fraction_full 0.811
_diffrn_reflns_point_group_measured_fraction_max 0.794
_diffrn_reflns_theta_full 25.242
_diffrn_reflns_theta_max 27.505
_diffrn_reflns_theta_min 1.698
_exptl_absorpt_coefficient_mu 0.162
_exptl_absorpt_correction_T_max 0.801
_exptl_absorpt_correction_T_min 0.714
_exptl_absorpt_correction_type multi-scan
_exptl_absorpt_process_details sadabs
_exptl_crystal_colour colourless
_exptl_crystal_density_diffrn 1.211
_exptl_crystal_description block
_exptl_crystal_F_000 1304
_exptl_crystal_size_max 0.800
_exptl_crystal_size_mid 0.500
_exptl_crystal_size_min 0.500
_refine_diff_density_max 0.257
_refine_diff_density_min -0.227
_refine_diff_density_rms 0.045
_refine_ls_abs_structure_details
; 
 Flack x determined using 1851 quotients [(I+)-(I-)]/[(I+)+(I-)] 
 (Parsons, Flack and Wagner, Acta Cryst. B69 (2013) 249-259). 
;
_refine_ls_abs_structure_Flack -0.03(7)
_refine_ls_extinction_method none
_refine_ls_goodness_of_fit_ref 0.967
_refine_ls_hydrogen_treatment constr
_refine_ls_matrix_type full
_refine_ls_number_parameters 815
_refine_ls_number_reflns 12409
_refine_ls_number_restraints 1
_refine_ls_restrained_S_all 0.967
_refine_ls_R_factor_all 0.1239
_refine_ls_R_factor_gt 0.0553
_refine_ls_shift/su_max 0.001
_refine_ls_shift/su_mean 0.000
_refine_ls_structure_factor_coef Fsqd
_refine_ls_weighting_details 'w=1/[\s^2^(Fo^2^)+(0.0706P)^2^] where P=(Fo^2^+2Fc^2^)/3'
_refine_ls_weighting_scheme calc
_refine_ls_wR_factor_gt 0.1222
_refine_ls_wR_factor_ref 0.1544
_reflns_Friedel_coverage 0.570
_reflns_Friedel_fraction_full 0.617
_reflns_Friedel_fraction_max 0.588
_reflns_number_gt 6902
_reflns_number_total 12409
_reflns_threshold_expression 'I > 2\s(I)'
_cod_data_source_file jo8b01693_si_003.cif
_cod_data_source_block mo_61223a
_cod_original_cell_volume 3403.7(10)
_cod_original_sg_symbol_H-M 'P 21'
_cod_database_code 4035424
_shelx_shelxl_version_number 2014/7
_shelx_space_group_comment
; 
The symmetry employed for this shelxl refinement is uniquely defined 
by the following loop, which should always be used as a source of 
symmetry information in preference to the above space-group names. 
They are only intended as comments. 
;
_shelx_estimated_absorpt_t_min 0.881
_shelx_estimated_absorpt_t_max 0.923

loop_
_space_group_symop_operation_xyz
'x, y, z'
'-x, y+1/2, -z'

loop_
_atom_site_label
_atom_site_type_symbol
_atom_site_fract_x
_atom_site_fract_y
_atom_site_fract_z
_atom_site_U_iso_or_equiv
_atom_site_adp_type
_atom_site_occupancy
_atom_site_site_symmetry_order
_atom_site_calc_flag
_atom_site_refinement_flags_posn
_atom_site_refinement_flags_adp
P1 P -0.05539(13) 0.63514(6) -0.00379(12) 0.0465(4) Uani 1 1 d . .
P2 P 0.23341(14) 0.66883(7) 0.33837(12) 0.0483(4) Uani 1 1 d . .
O1 O 0.3771(4) 0.70382(18) 0.1272(4) 0.0593(12) Uani 1 1 d . .
O2 O 0.1959(4) 0.71226(17) -0.0335(3) 0.0601(12) Uani 1 1 d . .
C1 C 0.4602(5) 0.6616(3) 0.1302(5) 0.068(2) Uani 1 1 d . .
H1 H 0.5152 0.6563 0.2069 0.082 Uiso 1 1 calc R U
C2 C 0.3600(5) 0.6211(3) 0.0971(5) 0.0506(16) Uani 1 1 d . .
C3 C 0.3849(6) 0.5731(3) 0.0896(5) 0.0632(19) Uani 1 1 d . .
H3 H 0.4732 0.5615 0.1063 0.076 Uiso 1 1 calc R U
C4 C 0.2742(6) 0.5419(3) 0.0562(5) 0.0664(19) Uani 1 1 d . .
H4 H 0.2885 0.5089 0.0518 0.080 Uiso 1 1 calc R U
C5 C 0.1424(6) 0.5601(2) 0.0294(5) 0.0518(15) Uani 1 1 d . .
H5 H 0.0695 0.5389 0.0079 0.062 Uiso 1 1 calc R U
C6 C 0.1183(5) 0.6095(2) 0.0343(4) 0.0427(14) Uani 1 1 d . .
C7 C 0.2289(5) 0.6399(2) 0.0706(4) 0.0410(13) Uani 1 1 d . .
C8 C 0.2372(5) 0.6943(3) 0.0767(5) 0.0490(16) Uani 1 1 d . .
C9 C 0.1553(5) 0.7231(2) 0.1405(5) 0.0425(14) Uani 1 1 d . .
C10 C 0.1457(5) 0.7188(2) 0.2488(5) 0.0458(14) Uani 1 1 d . .
C11 C 0.0718(7) 0.7535(3) 0.2856(5) 0.0624(18) Uani 1 1 d . .
H11 H 0.0622 0.7514 0.3576 0.075 Uiso 1 1 calc R U
C12 C 0.0113(8) 0.7916(3) 0.2179(7) 0.077(2) Uani 1 1 d . .
H12 H -0.0378 0.8147 0.2450 0.093 Uiso 1 1 calc R U
C13 C 0.0239(7) 0.7954(3) 0.1109(6) 0.0645(18) Uani 1 1 d . .
H13 H -0.0146 0.8213 0.0659 0.077 Uiso 1 1 calc R U
C14 C 0.0941(6) 0.7603(2) 0.0716(5) 0.0506(15) Uani 1 1 d . .
C15 C 0.1257(7) 0.7568(3) -0.0376(6) 0.0642(18) Uani 1 1 d . .
H15 H 0.0405 0.7550 -0.0968 0.077 Uiso 1 1 calc R U
C16 C 0.5534(7) 0.6691(4) 0.0556(8) 0.102(3) Uani 1 1 d . .
H16A H 0.5004 0.6765 -0.0187 0.154 Uiso 1 1 calc R U
H16B H 0.6045 0.6401 0.0543 0.154 Uiso 1 1 calc R U
H16C H 0.6144 0.6952 0.0838 0.154 Uiso 1 1 calc R U
C17 C -0.1618(5) 0.5808(2) -0.0039(5) 0.0461(15) Uani 1 1 d . .
C18 C -0.2685(6) 0.5689(3) -0.0936(5) 0.0588(17) Uani 1 1 d . .
H18 H -0.2826 0.5864 -0.1595 0.071 Uiso 1 1 calc R U
C19 C -0.3548(6) 0.5315(3) -0.0873(7) 0.078(2) Uani 1 1 d . .
H19 H -0.4246 0.5232 -0.1495 0.093 Uiso 1 1 calc R U
C20 C -0.3379(7) 0.5068(3) 0.0091(8) 0.078(2) Uani 1 1 d . .
H20 H -0.3962 0.4816 0.0132 0.093 Uiso 1 1 calc R U
C21 C -0.2369(8) 0.5187(3) 0.0994(7) 0.073(2) Uani 1 1 d . .
H21 H -0.2269 0.5020 0.1660 0.088 Uiso 1 1 calc R U
C22 C -0.1469(7) 0.5559(3) 0.0932(6) 0.069(2) Uani 1 1 d . .
H22 H -0.0768 0.5637 0.1555 0.082 Uiso 1 1 calc R U
C23 C -0.0847(5) 0.6459(2) -0.1534(5) 0.0523(16) Uani 1 1 d . .
C24 C -0.0311(6) 0.6175(3) -0.2219(5) 0.068(2) Uani 1 1 d . .
H24 H 0.0258 0.5921 -0.1907 0.082 Uiso 1 1 calc R U
C25 C -0.0594(8) 0.6257(4) -0.3359(6) 0.093(3) Uani 1 1 d . .
H25 H -0.0189 0.6068 -0.3797 0.112 Uiso 1 1 calc R U
C26 C -0.1446(11) 0.6606(6) -0.3819(8) 0.135(5) Uani 1 1 d . .
H26 H -0.1669 0.6653 -0.4587 0.162 Uiso 1 1 calc R U
C27 C -0.1996(11) 0.6896(5) -0.3183(9) 0.148(5) Uani 1 1 d . .
H27 H -0.2554 0.7150 -0.3514 0.178 Uiso 1 1 calc R U
C28 C -0.1733(9) 0.6819(4) -0.2015(7) 0.104(3) Uani 1 1 d . .
H28 H -0.2151 0.7008 -0.1587 0.124 Uiso 1 1 calc R U
C29 C 0.0946(6) 0.6281(3) 0.3439(5) 0.0547(16) Uani 1 1 d . .
C30 C -0.0412(6) 0.6399(3) 0.3242(6) 0.072(2) Uani 1 1 d . .
H30 H -0.0704 0.6707 0.2987 0.087 Uiso 1 1 calc R U
C31 C -0.1330(9) 0.6071(5) 0.3417(9) 0.104(3) Uani 1 1 d . .
H31 H -0.2232 0.6160 0.3306 0.125 Uiso 1 1 calc R U
C32 C -0.0916(12) 0.5606(5) 0.3759(7) 0.108(4) Uani 1 1 d . .
H32 H -0.1541 0.5381 0.3865 0.130 Uiso 1 1 calc R U
C33 C 0.0393(11) 0.5484(4) 0.3935(6) 0.104(3) Uani 1 1 d . .
H33 H 0.0680 0.5174 0.4172 0.124 Uiso 1 1 calc R U
C34 C 0.1316(8) 0.5821(3) 0.3763(6) 0.080(2) Uani 1 1 d . .
H34 H 0.2216 0.5730 0.3872 0.096 Uiso 1 1 calc R U
C35 C 0.2703(5) 0.6970(2) 0.4783(5) 0.0489(15) Uani 1 1 d . .
C36 C 0.1949(6) 0.6920(3) 0.5535(5) 0.0642(19) Uani 1 1 d . .
H36 H 0.1150 0.6742 0.5334 0.077 Uiso 1 1 calc R U
C37 C 0.2346(8) 0.7127(3) 0.6583(6) 0.079(2) Uani 1 1 d . .
H37 H 0.1827 0.7086 0.7085 0.094 Uiso 1 1 calc R U
C38 C 0.3516(8) 0.7393(3) 0.6871(6) 0.076(2) Uani 1 1 d . .
H38 H 0.3790 0.7539 0.7569 0.091 Uiso 1 1 calc R U
C39 C 0.4269(8) 0.7444(4) 0.6145(7) 0.090(3) Uani 1 1 d . .
H39 H 0.5061 0.7626 0.6341 0.107 Uiso 1 1 calc R U
C40 C 0.3873(7) 0.7228(3) 0.5112(6) 0.078(2) Uani 1 1 d . .
H40 H 0.4418 0.7259 0.4628 0.094 Uiso 1 1 calc R U
C41 C 0.2086(11) 0.7990(4) -0.0612(7) 0.110(3) Uani 1 1 d . .
H41A H 0.2922 0.8011 -0.0035 0.165 Uiso 1 1 calc R U
H41B H 0.1582 0.8284 -0.0634 0.165 Uiso 1 1 calc R U
H41C H 0.2278 0.7942 -0.1318 0.165 Uiso 1 1 calc R U
P3 P 0.79656(14) 0.96224(6) 0.36789(12) 0.0457(4) Uani 1 1 d . .
P4 P 0.62698(18) 0.87202(9) 0.63676(14) 0.0698(6) Uani 1 1 d . .
O3 O 0.7995(5) 0.80414(17) 0.4884(4) 0.0665(12) Uani 1 1 d . .
O4 O 0.9353(4) 0.85843(16) 0.4215(3) 0.0548(11) Uani 1 1 d . .
C42 C 0.6717(7) 0.7883(3) 0.4198(5) 0.0636(18) Uani 1 1 d . .
H42 H 0.6164 0.7773 0.4681 0.076 Uiso 1 1 calc R U
C43 C 0.6073(5) 0.8321(2) 0.3589(4) 0.0481(15) Uani 1 1 d . .
C44 C 0.4825(6) 0.8369(3) 0.2832(6) 0.069(2) Uani 1 1 d . .
H44 H 0.4237 0.8107 0.2646 0.082 Uiso 1 1 calc R U
C45 C 0.4476(7) 0.8811(3) 0.2364(6) 0.076(2) Uani 1 1 d . .
H45 H 0.3617 0.8855 0.1880 0.091 Uiso 1 1 calc R U
C46 C 0.5388(6) 0.9207(3) 0.2594(5) 0.0668(19) Uani 1 1 d . .
H46 H 0.5142 0.9504 0.2250 0.080 Uiso 1 1 calc R U
C47 C 0.6671(5) 0.9144(2) 0.3353(4) 0.0472(15) Uani 1 1 d . .
C48 C 0.6961(5) 0.8705(2) 0.3859(4) 0.0418(13) Uani 1 1 d . .
C49 C 0.8249(5) 0.8533(2) 0.4697(5) 0.0488(15) Uani 1 1 d . .
C50 C 0.8746(5) 0.8788(2) 0.5817(4) 0.0441(13) Uani 1 1 d . .
C51 C 0.8065(6) 0.8880(3) 0.6635(5) 0.0596(18) Uani 1 1 d . .
C52 C 0.8837(8) 0.9086(4) 0.7618(5) 0.089(3) Uani 1 1 d . .
H52 H 0.8425 0.9151 0.8182 0.107 Uiso 1 1 calc R U
C53 C 1.0161(8) 0.9197(3) 0.7788(6) 0.092(3) Uani 1 1 d . .
H53 H 1.0629 0.9336 0.8461 0.111 Uiso 1 1 calc R U
C54 C 1.0841(7) 0.9107(3) 0.6983(6) 0.078(2) Uani 1 1 d . .
H54 H 1.1754 0.9182 0.7104 0.094 Uiso 1 1 calc R U
C55 C 1.0095(6) 0.8902(2) 0.5992(5) 0.0502(15) Uani 1 1 d . .
C56 C 1.0561(5) 0.8754(3) 0.5009(5) 0.0567(16) Uani 1 1 d . .
H56 H 1.0893 0.9040 0.4702 0.068 Uiso 1 1 calc R U
C57 C 0.6875(9) 0.7472(3) 0.3454(7) 0.095(3) Uani 1 1 d . .
H57A H 0.7296 0.7588 0.2902 0.143 Uiso 1 1 calc R U
H57B H 0.5999 0.7341 0.3092 0.143 Uiso 1 1 calc R U
H57C H 0.7431 0.7226 0.3893 0.143 Uiso 1 1 calc R U
C58 C 0.7012(5) 1.0181(2) 0.3231(5) 0.0463(14) Uani 1 1 d . .
C59 C 0.6144(7) 1.0340(3) 0.3844(6) 0.072(2) Uani 1 1 d . .
H59 H 0.5995 1.0145 0.4407 0.086 Uiso 1 1 calc R U
C60 C 0.5506(7) 1.0777(4) 0.3640(7) 0.079(2) Uani 1 1 d . .
H60 H 0.4910 1.0872 0.4046 0.095 Uiso 1 1 calc R U
C61 C 0.5743(7) 1.1077(3) 0.2835(7) 0.080(2) Uani 1 1 d . .
H61 H 0.5326 1.1378 0.2706 0.096 Uiso 1 1 calc R U
C62 C 0.6606(7) 1.0928(3) 0.2221(7) 0.076(2) Uani 1 1 d . .
H62 H 0.6777 1.1129 0.1677 0.091 Uiso 1 1 calc R U
C63 C 0.7219(6) 1.0478(3) 0.2414(6) 0.0604(17) Uani 1 1 d . .
H63 H 0.7779 1.0377 0.1982 0.072 Uiso 1 1 calc R U
C64 C 0.8819(6) 0.9536(2) 0.2575(5) 0.0528(16) Uani 1 1 d . .
C65 C 0.8298(8) 0.9265(3) 0.1615(6) 0.072(2) Uani 1 1 d . .
H65 H 0.7457 0.9115 0.1497 0.086 Uiso 1 1 calc R U
C66 C 0.9040(12) 0.9216(4) 0.0828(7) 0.103(3) Uani 1 1 d . .
H66 H 0.8689 0.9034 0.0187 0.123 Uiso 1 1 calc R U
C67 C 1.0268(13) 0.9433(5) 0.0991(10) 0.118(4) Uani 1 1 d . .
H67 H 1.0757 0.9398 0.0466 0.142 Uiso 1 1 calc R U
C68 C 1.0789(9) 0.9707(4) 0.1934(10) 0.110(4) Uani 1 1 d . .
H68 H 1.1623 0.9859 0.2044 0.132 Uiso 1 1 calc R U
C69 C 1.0057(7) 0.9752(3) 0.2719(6) 0.072(2) Uani 1 1 d . .
H69 H 1.0416 0.9934 0.3358 0.086 Uiso 1 1 calc R U
C70 C 0.5425(7) 0.9307(4) 0.6081(6) 0.079(2) Uani 1 1 d . .
C71 C 0.5862(12) 0.9735(5) 0.6645(7) 0.113(3) Uani 1 1 d . .
H71 H 0.6662 0.9734 0.7217 0.135 Uiso 1 1 calc R U
C72 C 0.5153(17) 1.0162(5) 0.6387(10) 0.132(4) Uani 1 1 d . .
H72 H 0.5462 1.0444 0.6779 0.158 Uiso 1 1 calc R U
C73 C 0.3979(17) 1.0158(8) 0.5534(18) 0.184(8) Uani 1 1 d . .
H73 H 0.3482 1.0442 0.5359 0.221 Uiso 1 1 calc R U
C74 C 0.3522(11) 0.9756(8) 0.4941(15) 0.166(7) Uani 1 1 d . .
H74 H 0.2727 0.9764 0.4363 0.200 Uiso 1 1 calc R U
C75 C 0.4268(9) 0.9318(5) 0.5208(10) 0.126(4) Uani 1 1 d . .
H75 H 0.3973 0.9041 0.4794 0.151 Uiso 1 1 calc R U
C76 C 0.6162(7) 0.8589(3) 0.7790(6) 0.068(2) Uani 1 1 d . .
C77 C 0.6883(8) 0.8193(4) 0.8313(7) 0.085(2) Uani 1 1 d . .
H77 H 0.7450 0.8024 0.7975 0.102 Uiso 1 1 calc R U
C78 C 0.6748(9) 0.8048(4) 0.9367(7) 0.096(3) Uani 1 1 d . .
H78 H 0.7248 0.7787 0.9730 0.116 Uiso 1 1 calc R U
C79 C 0.5903(11) 0.8282(5) 0.9855(8) 0.110(4) Uani 1 1 d . .
H79 H 0.5815 0.8181 1.0544 0.132 Uiso 1 1 calc R U
C80 C 0.5193(11) 0.8661(5) 0.9338(8) 0.114(4) Uani 1 1 d . .
H80 H 0.4608 0.8823 0.9672 0.137 Uiso 1 1 calc R U
C81 C 0.5320(8) 0.8817(4) 0.8305(6) 0.089(3) Uani 1 1 d . .
H81 H 0.4820 0.9082 0.7963 0.107 Uiso 1 1 calc R U
C82 C 1.1663(6) 0.8370(3) 0.5234(7) 0.089(3) Uani 1 1 d . .
H82A H 1.1345 0.8086 0.5525 0.134 Uiso 1 1 calc R U
H82B H 1.2457 0.8490 0.5767 0.134 Uiso 1 1 calc R U
H82C H 1.1882 0.8292 0.4552 0.134 Uiso 1 1 calc R U

loop_
_atom_site_aniso_label
_atom_site_aniso_U_11
_atom_site_aniso_U_22
_atom_site_aniso_U_33
_atom_site_aniso_U_23
_atom_site_aniso_U_13
_atom_site_aniso_U_12
P1 0.0423(7) 0.0451(10) 0.0497(9) -0.0083(8) 0.0083(6) 0.0021(7)
P2 0.0504(8) 0.0495(11) 0.0464(8) -0.0035(8) 0.0154(6) 0.0016(7)
O1 0.045(2) 0.065(3) 0.071(3) -0.012(2) 0.0194(18) -0.011(2)
O2 0.082(3) 0.055(3) 0.047(2) -0.002(2) 0.025(2) -0.004(2)
C1 0.042(3) 0.093(6) 0.066(4) -0.021(4) 0.009(3) 0.004(4)
C2 0.048(3) 0.061(5) 0.041(3) -0.022(3) 0.009(2) 0.007(3)
C3 0.049(3) 0.072(6) 0.062(4) -0.019(4) 0.003(3) 0.020(3)
C4 0.076(4) 0.050(5) 0.067(4) -0.015(4) 0.009(3) 0.022(4)
C5 0.055(3) 0.040(4) 0.057(4) -0.004(3) 0.009(3) -0.005(3)
C6 0.043(3) 0.050(4) 0.031(3) -0.008(3) 0.003(2) 0.009(3)
C7 0.041(3) 0.049(4) 0.035(3) -0.014(3) 0.012(2) 0.003(3)
C8 0.047(3) 0.057(5) 0.043(3) -0.004(3) 0.014(2) -0.008(3)
C9 0.044(3) 0.040(4) 0.044(3) -0.011(3) 0.012(2) -0.009(3)
C10 0.048(3) 0.045(4) 0.047(3) -0.009(3) 0.018(2) 0.002(3)
C11 0.081(4) 0.058(5) 0.055(4) -0.009(4) 0.030(3) 0.005(4)
C12 0.091(5) 0.064(6) 0.084(5) -0.008(5) 0.035(4) 0.021(4)
C13 0.087(4) 0.045(5) 0.064(4) 0.009(4) 0.024(4) 0.019(4)
C14 0.067(4) 0.038(4) 0.049(3) 0.002(3) 0.020(3) -0.003(3)
C15 0.092(5) 0.048(5) 0.055(4) 0.009(4) 0.024(3) 0.004(4)
C16 0.067(4) 0.117(8) 0.143(7) -0.053(7) 0.063(4) -0.017(5)
C17 0.045(3) 0.043(4) 0.051(3) -0.015(3) 0.013(2) 0.009(3)
C18 0.054(3) 0.057(5) 0.059(4) -0.003(3) 0.005(3) -0.006(3)
C19 0.054(4) 0.067(6) 0.101(6) -0.007(5) 0.001(4) -0.016(4)
C20 0.061(4) 0.055(5) 0.116(7) -0.003(5) 0.023(4) 0.000(4)
C21 0.088(5) 0.059(5) 0.076(5) 0.008(4) 0.028(4) 0.008(4)
C22 0.073(4) 0.079(6) 0.050(4) -0.003(4) 0.010(3) -0.001(4)
C23 0.047(3) 0.051(4) 0.057(4) 0.006(3) 0.011(3) 0.005(3)
C24 0.069(4) 0.084(6) 0.055(4) 0.007(4) 0.020(3) 0.016(4)
C25 0.095(5) 0.134(9) 0.056(5) 0.015(5) 0.029(4) 0.020(6)
C26 0.140(8) 0.200(14) 0.064(6) 0.047(8) 0.025(6) 0.053(9)
C27 0.170(10) 0.175(13) 0.097(8) 0.055(8) 0.032(7) 0.116(9)
C28 0.112(6) 0.108(9) 0.085(6) 0.023(6) 0.017(5) 0.045(6)
C29 0.068(4) 0.059(5) 0.036(3) -0.008(3) 0.011(3) -0.006(3)
C30 0.068(4) 0.063(5) 0.094(5) -0.017(4) 0.037(3) -0.014(4)
C31 0.078(5) 0.122(10) 0.128(8) -0.049(7) 0.056(5) -0.034(6)
C32 0.136(9) 0.127(11) 0.071(6) -0.022(6) 0.043(6) -0.058(8)
C33 0.135(8) 0.089(8) 0.063(5) 0.025(5) -0.014(5) -0.039(6)
C34 0.084(5) 0.066(6) 0.075(5) 0.010(5) -0.005(4) -0.014(4)
C35 0.054(3) 0.050(4) 0.044(3) -0.002(3) 0.015(3) 0.000(3)
C36 0.070(4) 0.065(5) 0.060(4) -0.015(4) 0.023(3) -0.007(3)
C37 0.100(5) 0.089(7) 0.048(4) -0.008(4) 0.021(4) 0.005(5)
C38 0.090(5) 0.067(6) 0.058(4) -0.022(4) -0.002(4) 0.008(4)
C39 0.075(5) 0.102(8) 0.085(6) -0.047(5) 0.012(4) -0.019(4)
C40 0.067(4) 0.095(7) 0.073(5) -0.014(5) 0.022(3) -0.029(4)
C41 0.194(10) 0.070(7) 0.090(6) 0.011(5) 0.080(6) -0.008(6)
P3 0.0534(8) 0.0413(10) 0.0398(8) -0.0002(8) 0.0082(6) -0.0027(7)
P4 0.0739(11) 0.0926(17) 0.0464(9) -0.0183(10) 0.0222(8) -0.0326(11)
O3 0.091(3) 0.038(3) 0.062(3) 0.006(2) 0.005(2) -0.012(2)
O4 0.053(2) 0.058(3) 0.056(2) -0.006(2) 0.0201(19) 0.003(2)
C42 0.090(5) 0.050(5) 0.047(4) -0.011(3) 0.012(3) -0.018(4)
C43 0.057(3) 0.051(4) 0.037(3) -0.004(3) 0.015(3) -0.014(3)
C44 0.064(4) 0.074(6) 0.065(4) -0.019(4) 0.014(3) -0.027(4)
C45 0.060(4) 0.083(7) 0.070(5) -0.007(5) -0.006(3) -0.010(4)
C46 0.061(4) 0.068(5) 0.059(4) 0.003(4) -0.005(3) -0.002(4)
C47 0.053(3) 0.051(4) 0.035(3) -0.003(3) 0.009(2) -0.011(3)
C48 0.050(3) 0.046(4) 0.031(3) -0.003(3) 0.013(2) -0.003(3)
C49 0.058(3) 0.039(4) 0.048(3) -0.006(3) 0.013(3) -0.004(3)
C50 0.054(3) 0.039(4) 0.035(3) 0.002(3) 0.004(2) -0.003(3)
C51 0.077(4) 0.064(5) 0.036(3) -0.008(3) 0.013(3) -0.023(4)
C52 0.095(5) 0.130(8) 0.042(4) -0.025(4) 0.020(4) -0.050(5)
C53 0.104(6) 0.117(8) 0.047(4) -0.003(5) 0.006(4) -0.065(5)
C54 0.066(4) 0.099(7) 0.061(4) 0.005(4) 0.002(3) -0.030(4)
C55 0.057(3) 0.042(4) 0.049(3) 0.001(3) 0.009(3) -0.004(3)
C56 0.055(3) 0.048(4) 0.066(4) -0.005(4) 0.013(3) 0.002(3)
C57 0.135(7) 0.056(5) 0.085(6) -0.023(5) 0.012(5) 0.003(5)
C58 0.050(3) 0.040(4) 0.042(3) -0.003(3) 0.001(3) -0.002(3)
C59 0.088(5) 0.071(6) 0.056(4) 0.004(4) 0.019(3) 0.014(4)
C60 0.076(5) 0.083(7) 0.080(5) -0.007(5) 0.024(4) 0.010(4)
C61 0.066(4) 0.055(5) 0.109(7) -0.004(5) 0.007(4) 0.008(4)
C62 0.071(4) 0.055(5) 0.095(6) 0.025(4) 0.012(4) -0.005(4)
C63 0.059(3) 0.050(5) 0.072(4) 0.014(4) 0.016(3) 0.007(3)
C64 0.065(4) 0.036(4) 0.059(4) 0.010(3) 0.018(3) 0.004(3)
C65 0.112(5) 0.048(5) 0.062(4) 0.002(4) 0.035(4) 0.009(4)
C66 0.169(9) 0.075(7) 0.082(6) 0.012(5) 0.063(6) 0.043(7)
C67 0.159(10) 0.118(10) 0.109(8) 0.055(7) 0.092(8) 0.054(8)
C68 0.097(6) 0.113(10) 0.139(9) 0.057(8) 0.063(7) 0.015(6)
C69 0.070(4) 0.071(6) 0.079(5) 0.027(4) 0.029(4) -0.008(4)
C70 0.081(5) 0.113(8) 0.054(4) -0.009(5) 0.036(4) -0.015(5)
C71 0.171(9) 0.112(10) 0.064(5) -0.005(6) 0.046(6) 0.006(8)
C72 0.202(13) 0.114(11) 0.109(8) -0.008(8) 0.091(9) 0.037(10)
C73 0.132(13) 0.24(2) 0.23(2) 0.044(18) 0.135(14) 0.058(14)
C74 0.057(6) 0.24(2) 0.197(15) 0.057(15) 0.028(7) 0.021(10)
C75 0.056(5) 0.167(12) 0.155(10) 0.007(9) 0.028(6) -0.019(6)
C76 0.083(5) 0.072(6) 0.055(4) -0.025(4) 0.028(4) -0.028(4)
C77 0.090(5) 0.090(7) 0.078(6) -0.004(5) 0.028(4) -0.036(5)
C78 0.118(7) 0.102(8) 0.066(5) 0.017(5) 0.019(5) -0.042(6)
C79 0.127(8) 0.147(12) 0.067(6) -0.007(7) 0.043(6) -0.046(8)
C80 0.132(8) 0.146(11) 0.084(6) 0.005(7) 0.064(6) -0.012(8)
C81 0.104(5) 0.104(8) 0.073(5) -0.008(5) 0.046(4) -0.005(5)
C82 0.055(4) 0.072(6) 0.130(7) -0.017(5) 0.005(4) 0.014(4)

loop_
_atom_type_symbol
_atom_type_description
_atom_type_scat_dispersion_real
_atom_type_scat_dispersion_imag
_atom_type_scat_source
C C 0.0033 0.0016 'International Tables Vol C Tables 4.2.6.8 and 6.1.1.4'
H H 0.0000 0.0000 'International Tables Vol C Tables 4.2.6.8 and 6.1.1.4'
O O 0.0106 0.0060 'International Tables Vol C Tables 4.2.6.8 and 6.1.1.4'
P P 0.1023 0.0942 'International Tables Vol C Tables 4.2.6.8 and 6.1.1.4'

loop_
_geom_angle_atom_site_label_1
_geom_angle_atom_site_label_2
_geom_angle_atom_site_label_3
_geom_angle
C23 P1 C6 101.9(2)
C23 P1 C17 101.3(3)
C6 P1 C17 102.2(3)
C29 P2 C10 103.2(3)
C29 P2 C35 100.9(3)
C10 P2 C35 101.2(3)
C8 O1 C1 112.2(5)
C8 O2 C15 110.9(5)
O1 C1 C2 104.2(4)
O1 C1 C16 109.8(7)
C2 C1 C16 115.5(6)
C3 C2 C7 122.3(6)
C3 C2 C1 128.5(5)
C7 C2 C1 109.2(6)
C2 C3 C4 118.2(5)
C5 C4 C3 120.2(7)
C4 C5 C6 121.0(6)
C7 C6 C5 118.1(5)
C7 C6 P1 119.6(4)
C5 C6 P1 122.2(4)
C6 C7 C2 120.1(6)
C6 C7 C8 130.7(5)
C2 C7 C8 108.9(5)
O2 C8 O1 111.4(4)
O2 C8 C7 107.8(5)
O1 C8 C7 104.1(5)
O2 C8 C9 105.0(5)
O1 C8 C9 107.5(5)
C7 C8 C9 121.1(5)
C14 C9 C10 122.1(5)
C14 C9 C8 106.8(5)
C10 C9 C8 131.0(5)
C11 C10 C9 117.0(6)
C11 C10 P2 122.9(5)
C9 C10 P2 120.1(4)
C10 C11 C12 121.7(6)
C13 C12 C11 120.1(7)
C14 C13 C12 119.1(6)
C13 C14 C9 120.0(6)
C13 C14 C15 129.6(6)
C9 C14 C15 110.2(6)
O2 C15 C14 105.0(5)
O2 C15 C41 111.8(6)
C14 C15 C41 113.4(6)
C22 C17 C18 118.2(6)
C22 C17 P1 118.9(5)
C18 C17 P1 122.2(5)
C17 C18 C19 121.0(7)
C20 C19 C18 120.0(7)
C21 C20 C19 120.3(8)
C20 C21 C22 120.2(8)
C17 C22 C21 120.3(6)
C28 C23 C24 118.2(7)
C28 C23 P1 118.0(6)
C24 C23 P1 123.6(5)
C23 C24 C25 122.1(7)
C26 C25 C24 119.5(9)
C25 C26 C27 120.7(8)
C26 C27 C28 121.0(9)
C23 C28 C27 118.4(9)
C34 C29 C30 117.4(7)
C34 C29 P2 115.6(5)
C30 C29 P2 126.8(6)
C31 C30 C29 121.0(9)
C30 C31 C32 120.1(9)
C33 C32 C31 119.6(9)
C32 C33 C34 119.9(10)
C29 C34 C33 122.1(8)
C40 C35 C36 117.4(6)
C40 C35 P2 116.4(5)
C36 C35 P2 126.1(5)
C35 C36 C37 121.7(7)
C38 C37 C36 119.0(7)
C39 C38 C37 120.0(7)
C38 C39 C40 120.3(7)
C35 C40 C39 121.6(7)
C64 P3 C58 101.8(3)
C64 P3 C47 101.6(3)
C58 P3 C47 104.4(3)
C70 P4 C51 102.7(4)
C70 P4 C76 102.4(4)
C51 P4 C76 101.0(3)
C49 O3 C42 112.1(5)
C49 O4 C56 112.1(4)
O3 C42 C43 105.3(5)
O3 C42 C57 111.6(6)
C43 C42 C57 114.3(6)
C44 C43 C48 121.6(7)
C44 C43 C42 129.0(6)
C48 C43 C42 109.4(5)
C45 C44 C43 117.8(6)
C44 C45 C46 121.7(6)
C47 C46 C45 118.9(7)
C48 C47 C46 118.0(6)
C48 C47 P3 119.1(4)
C46 C47 P3 122.9(5)
C47 C48 C43 121.8(5)
C47 C48 C49 129.6(5)
C43 C48 C49 108.5(6)
O3 C49 O4 111.6(5)
O3 C49 C48 104.6(5)
O4 C49 C48 108.6(5)
O3 C49 C50 109.0(5)
O4 C49 C50 103.4(4)
C48 C49 C50 119.7(5)
C55 C50 C51 121.1(5)
C55 C50 C49 109.0(5)
C51 C50 C49 129.8(5)
C52 C51 C50 116.0(6)
C52 C51 P4 124.4(5)
C50 C51 P4 119.6(4)
C53 C52 C51 122.8(7)
C52 C53 C54 121.6(6)
C55 C54 C53 116.9(6)
C50 C55 C54 121.6(6)
C50 C55 C56 109.7(5)
C54 C55 C56 128.6(6)
O4 C56 C55 104.4(4)
O4 C56 C82 110.8(6)
C55 C56 C82 115.4(6)
C63 C58 C59 117.9(6)
C63 C58 P3 123.9(5)
C59 C58 P3 117.8(5)
C60 C59 C58 121.5(7)
C59 C60 C61 120.2(7)
C60 C61 C62 119.3(7)
C61 C62 C63 120.0(7)
C58 C63 C62 121.1(7)
C69 C64 C65 118.4(6)
C69 C64 P3 117.2(5)
C65 C64 P3 124.4(5)
C64 C65 C66 119.9(8)
C67 C66 C65 120.6(10)
C66 C67 C68 120.0(9)
C67 C68 C69 119.5(9)
C64 C69 C68 121.6(8)
C75 C70 C71 118.0(11)
C75 C70 P4 115.9(9)
C71 C70 P4 126.1(7)
C72 C71 C70 122.5(11)
C73 C72 C71 118.0(15)
C74 C73 C72 122.1(19)
C73 C74 C75 119.4(15)
C70 C75 C74 119.9(13)
C81 C76 C77 118.2(8)
C81 C76 P4 124.9(7)
C77 C76 P4 116.5(6)
C76 C77 C78 119.2(9)
C79 C78 C77 121.1(11)
C80 C79 C78 119.5(10)
C79 C80 C81 120.8(10)
C76 C81 C80 121.3(10)

loop_
_geom_bond_atom_site_label_1
_geom_bond_atom_site_label_2
_geom_bond_distance
P1 C23 1.830(6)
P1 C6 1.855(5)
P1 C17 1.858(6)
P2 C29 1.831(7)
P2 C10 1.852(6)
P2 C35 1.853(6)
O1 C8 1.426(6)
O1 C1 1.441(9)
O2 C8 1.413(7)
O2 C15 1.422(8)
C1 C2 1.502(10)
C1 C16 1.515(9)
C2 C3 1.361(9)
C2 C7 1.395(7)
C3 C4 1.397(10)
C4 C5 1.394(8)
C5 C6 1.396(9)
C6 C7 1.385(8)
C7 C8 1.511(9)
C8 C9 1.527(8)
C9 C14 1.380(8)
C9 C10 1.384(8)
C10 C11 1.376(9)
C11 C12 1.389(10)
C12 C13 1.377(10)
C13 C14 1.375(9)
C14 C15 1.484(9)
C15 C41 1.521(11)
C17 C22 1.365(9)
C17 C18 1.375(8)
C18 C19 1.380(10)
C19 C20 1.351(11)
C20 C21 1.347(11)
C21 C22 1.400(10)
C23 C28 1.373(10)
C23 C24 1.378(9)
C24 C25 1.390(10)
C25 C26 1.326(14)
C26 C27 1.353(15)
C27 C28 1.422(13)
C29 C34 1.359(11)
C29 C30 1.386(9)
C30 C31 1.367(11)
C31 C32 1.386(14)
C32 C33 1.342(14)
C33 C34 1.386(12)
C35 C40 1.359(9)
C35 C36 1.372(8)
C36 C37 1.383(9)
C37 C38 1.370(10)
C38 C39 1.345(11)
C39 C40 1.377(10)
P3 C64 1.833(6)
P3 C58 1.835(6)
P3 C47 1.842(6)
P4 C70 1.830(10)
P4 C51 1.832(6)
P4 C76 1.840(7)
O3 C49 1.417(8)
O3 C42 1.426(7)
O4 C49 1.424(7)
O4 C56 1.439(7)
C42 C43 1.488(9)
C42 C57 1.504(10)
C43 C44 1.375(9)
C43 C48 1.381(8)
C44 C45 1.364(11)
C45 C46 1.419(10)
C46 C47 1.408(8)
C47 C48 1.364(8)
C48 C49 1.521(8)
C49 C50 1.523(8)
C50 C55 1.377(8)
C50 C51 1.405(8)
C51 C52 1.389(9)
C52 C53 1.350(9)
C53 C54 1.388(11)
C54 C55 1.386(9)
C55 C56 1.487(8)
C56 C82 1.521(9)
C58 C63 1.368(8)
C58 C59 1.391(9)
C59 C60 1.367(11)
C60 C61 1.372(11)
C61 C62 1.380(11)
C62 C63 1.387(10)
C64 C69 1.370(9)
C64 C65 1.392(9)
C65 C66 1.400(11)
C66 C67 1.360(14)
C67 C68 1.379(15)
C68 C69 1.389(12)
C70 C75 1.375(12)
C70 C71 1.391(13)
C71 C72 1.380(15)
C72 C73 1.37(2)
C73 C74 1.35(2)
C74 C75 1.42(2)
C76 C81 1.361(10)
C76 C77 1.385(11)
C77 C78 1.415(11)
C78 C79 1.351(14)
C79 C80 1.340(15)
C80 C81 1.396(12)

loop_
_geom_torsion_atom_site_label_1
_geom_torsion_atom_site_label_2
_geom_torsion_atom_site_label_3
_geom_torsion_atom_site_label_4
_geom_torsion
C8 O1 C1 C2 -10.5(6)
C8 O1 C1 C16 113.8(6)
O1 C1 C2 C3 -178.0(6)
C16 C1 C2 C3 61.5(10)
O1 C1 C2 C7 3.4(6)
C16 C1 C2 C7 -117.1(7)
C7 C2 C3 C4 -1.2(10)
C1 C2 C3 C4 -179.7(6)
C2 C3 C4 C5 1.2(10)
C3 C4 C5 C6 0.6(10)
C4 C5 C6 C7 -2.4(8)
C4 C5 C6 P1 178.6(5)
C23 P1 C6 C7 91.8(5)
C17 P1 C6 C7 -163.7(4)
C23 P1 C6 C5 -89.1(5)
C17 P1 C6 C5 15.4(5)
C5 C6 C7 C2 2.4(8)
P1 C6 C7 C2 -178.5(4)
C5 C6 C7 C8 174.6(6)
P1 C6 C7 C8 -6.3(8)
C3 C2 C7 C6 -0.6(9)
C1 C2 C7 C6 178.1(5)
C3 C2 C7 C8 -174.4(6)
C1 C2 C7 C8 4.3(6)
C15 O2 C8 O1 -100.8(6)
C15 O2 C8 C7 145.6(5)
C15 O2 C8 C9 15.3(6)
C1 O1 C8 O2 -102.9(6)
C1 O1 C8 C7 12.9(6)
C1 O1 C8 C9 142.5(5)
C6 C7 C8 O2 -64.9(7)
C2 C7 C8 O2 108.0(5)
C6 C7 C8 O1 176.7(5)
C2 C7 C8 O1 -10.4(6)
C6 C7 C8 C9 55.8(8)
C2 C7 C8 C9 -131.3(5)
O2 C8 C9 C14 -10.7(6)
O1 C8 C9 C14 108.1(5)
C7 C8 C9 C14 -132.7(5)
O2 C8 C9 C10 174.5(6)
O1 C8 C9 C10 -66.7(8)
C7 C8 C9 C10 52.5(8)
C14 C9 C10 C11 0.0(8)
C8 C9 C10 C11 174.1(6)
C14 C9 C10 P2 -178.5(4)
C8 C9 C10 P2 -4.4(8)
C29 P2 C10 C11 75.3(6)
C35 P2 C10 C11 -28.8(6)
C29 P2 C10 C9 -106.2(5)
C35 P2 C10 C9 149.7(5)
C9 C10 C11 C12 -1.0(10)
P2 C10 C11 C12 177.5(6)
C10 C11 C12 C13 0.2(11)
C11 C12 C13 C14 1.5(11)
C12 C13 C14 C9 -2.5(10)
C12 C13 C14 C15 -177.8(7)
C10 C9 C14 C13 1.8(9)
C8 C9 C14 C13 -173.6(6)
C10 C9 C14 C15 177.9(5)
C8 C9 C14 C15 2.5(7)
C8 O2 C15 C14 -13.8(7)
C8 O2 C15 C41 109.6(6)
C13 C14 C15 O2 -177.8(6)
C9 C14 C15 O2 6.5(7)
C13 C14 C15 C41 59.8(10)
C9 C14 C15 C41 -115.8(7)
C23 P1 C17 C22 167.6(5)
C6 P1 C17 C22 62.7(5)
C23 P1 C17 C18 -22.3(5)
C6 P1 C17 C18 -127.3(5)
C22 C17 C18 C19 -2.8(10)
P1 C17 C18 C19 -173.0(5)
C17 C18 C19 C20 2.2(11)
C18 C19 C20 C21 0.0(12)
C19 C20 C21 C22 -1.4(12)
C18 C17 C22 C21 1.4(10)
P1 C17 C22 C21 171.9(5)
C20 C21 C22 C17 0.7(11)
C6 P1 C23 C28 -152.9(6)
C17 P1 C23 C28 101.9(6)
C6 P1 C23 C24 32.3(6)
C17 P1 C23 C24 -72.9(6)
C28 C23 C24 C25 2.9(11)
P1 C23 C24 C25 177.6(6)
C23 C24 C25 C26 -2.7(14)
C24 C25 C26 C27 2.9(19)
C25 C26 C27 C28 -3(2)
C24 C23 C28 C27 -3.2(13)
P1 C23 C28 C27 -178.3(8)
C26 C27 C28 C23 3.5(18)
C10 P2 C29 C34 161.5(5)
C35 P2 C29 C34 -94.2(6)
C10 P2 C29 C30 -22.1(6)
C35 P2 C29 C30 82.2(6)
C34 C29 C30 C31 2.8(10)
P2 C29 C30 C31 -173.5(6)
C29 C30 C31 C32 -2.3(13)
C30 C31 C32 C33 1.2(15)
C31 C32 C33 C34 -0.7(14)
C30 C29 C34 C33 -2.4(11)
P2 C29 C34 C33 174.4(6)
C32 C33 C34 C29 1.4(13)
C29 P2 C35 C40 167.5(6)
C10 P2 C35 C40 -86.6(6)
C29 P2 C35 C36 -8.6(7)
C10 P2 C35 C36 97.4(6)
C40 C35 C36 C37 0.8(11)
P2 C35 C36 C37 176.8(6)
C35 C36 C37 C38 0.7(12)
C36 C37 C38 C39 -1.0(12)
C37 C38 C39 C40 -0.2(14)
C36 C35 C40 C39 -2.0(12)
P2 C35 C40 C39 -178.5(7)
C38 C39 C40 C35 1.8(14)
C49 O3 C42 C43 -4.3(7)
C49 O3 C42 C57 120.1(7)
O3 C42 C43 C44 -179.1(6)
C57 C42 C43 C44 58.1(10)
O3 C42 C43 C48 3.3(7)
C57 C42 C43 C48 -119.4(7)
C48 C43 C44 C45 -1.0(10)
C42 C43 C44 C45 -178.4(7)
C43 C44 C45 C46 3.4(11)
C44 C45 C46 C47 -2.0(11)
C45 C46 C47 C48 -1.9(9)
C45 C46 C47 P3 177.5(5)
C64 P3 C47 C48 92.9(5)
C58 P3 C47 C48 -161.5(4)
C64 P3 C47 C46 -86.6(6)
C58 P3 C47 C46 19.0(6)
C46 C47 C48 C43 4.3(8)
P3 C47 C48 C43 -175.2(4)
C46 C47 C48 C49 179.5(5)
P3 C47 C48 C49 0.0(8)
C44 C43 C48 C47 -2.9(9)
C42 C43 C48 C47 174.9(5)
C44 C43 C48 C49 -179.0(5)
C42 C43 C48 C49 -1.2(6)
C42 O3 C49 O4 -113.6(5)
C42 O3 C49 C48 3.6(6)
C42 O3 C49 C50 132.8(5)
C56 O4 C49 O3 -105.1(5)
C56 O4 C49 C48 140.2(5)
C56 O4 C49 C50 12.0(6)
C47 C48 C49 O3 -177.1(6)
C43 C48 C49 O3 -1.4(6)
C47 C48 C49 O4 -57.9(7)
C43 C48 C49 O4 117.9(5)
C47 C48 C49 C50 60.5(8)
C43 C48 C49 C50 -123.8(6)
O3 C49 C50 C55 110.3(6)
O4 C49 C50 C55 -8.6(6)
C48 C49 C50 C55 -129.5(6)
O3 C49 C50 C51 -65.4(8)
O4 C49 C50 C51 175.7(6)
C48 C49 C50 C51 54.8(9)
C55 C50 C51 C52 -0.6(10)
C49 C50 C51 C52 174.7(7)
C55 C50 C51 P4 -179.9(5)
C49 C50 C51 P4 -4.6(10)
C70 P4 C51 C52 76.2(8)
C76 P4 C51 C52 -29.3(8)
C70 P4 C51 C50 -104.5(6)
C76 P4 C51 C50 150.0(6)
C50 C51 C52 C53 0.4(13)
P4 C51 C52 C53 179.6(7)
C51 C52 C53 C54 -0.3(15)
C52 C53 C54 C55 0.4(13)
C51 C50 C55 C54 0.7(10)
C49 C50 C55 C54 -175.4(6)
C51 C50 C55 C56 178.5(6)
C49 C50 C55 C56 2.3(7)
C53 C54 C55 C50 -0.6(11)
C53 C54 C55 C56 -177.9(8)
C49 O4 C56 C55 -10.8(7)
C49 O4 C56 C82 114.0(6)
C50 C55 C56 O4 4.8(7)
C54 C55 C56 O4 -177.6(7)
C50 C55 C56 C82 -117.0(6)
C54 C55 C56 C82 60.5(10)
C64 P3 C58 C63 -12.5(6)
C47 P3 C58 C63 -118.0(5)
C64 P3 C58 C59 175.2(5)
C47 P3 C58 C59 69.8(5)
C63 C58 C59 C60 0.4(10)
P3 C58 C59 C60 173.1(6)
C58 C59 C60 C61 -1.9(12)
C59 C60 C61 C62 1.5(12)
C60 C61 C62 C63 0.4(11)
C59 C58 C63 C62 1.4(9)
P3 C58 C63 C62 -170.8(5)
C61 C62 C63 C58 -1.8(11)
C58 P3 C64 C69 88.3(5)
C47 P3 C64 C69 -164.1(5)
C58 P3 C64 C65 -92.1(6)
C47 P3 C64 C65 15.5(6)
C69 C64 C65 C66 0.3(10)
P3 C64 C65 C66 -179.2(6)
C64 C65 C66 C67 -0.1(12)
C65 C66 C67 C68 -0.5(15)
C66 C67 C68 C69 0.8(15)
C65 C64 C69 C68 0.1(11)
P3 C64 C69 C68 179.7(6)
C67 C68 C69 C64 -0.7(13)
C51 P4 C70 C75 137.8(6)
C76 P4 C70 C75 -117.7(6)
C51 P4 C70 C71 -40.7(7)
C76 P4 C70 C71 63.8(7)
C75 C70 C71 C72 2.5(13)
P4 C70 C71 C72 -179.0(7)
C70 C71 C72 C73 -0.5(16)
C71 C72 C73 C74 -1(2)
C72 C73 C74 C75 1(2)
C71 C70 C75 C74 -3.0(14)
P4 C70 C75 C74 178.4(9)
C73 C74 C75 C70 2(2)
C70 P4 C76 C81 16.1(7)
C51 P4 C76 C81 121.9(7)
C70 P4 C76 C77 -171.5(6)
C51 P4 C76 C77 -65.8(6)
C81 C76 C77 C78 -1.6(11)
P4 C76 C77 C78 -174.5(6)
C76 C77 C78 C79 1.7(12)
C77 C78 C79 C80 -0.7(15)
C78 C79 C80 C81 -0.2(17)
C77 C76 C81 C80 0.7(12)
P4 C76 C81 C80 172.9(7)
C79 C80 C81 C76 0.2(16)
